data_1549703
loop_
_publ_author_name
'Al Garadi, Wedad'
'Ramli, Youssef'
'El Ghayati, Lhoussaine'
'Moussaif, Ahmed'
'Essassi, El Mokhtar'
'Mague, Joel T.'

_publ_section_title
;
 4-Phenyl-5a,6,7,8,9,9a-hexahydro-1<i>H</i>-1,5-benzodiazepin-2(5<i>H</i>)-one
;
_journal_coeditor_code HB4246
_journal_issue 7
_journal_name_full IUCrData
_journal_page_first x181011
_journal_paper_doi 10.1107/S2414314618010118
_journal_volume 3
_journal_year 2018
_chemical_formula_iupac 'C15 H18 N2 O'
_chemical_formula_moiety 'C15 H18 N2 O'
_chemical_formula_sum 'C15 H18 N2 O'
_chemical_formula_weight 242.31
_chemical_name_systematic
;
4-Phenyl-5a,6,7,8,9,9a-hexahydro-1<i>H</i>-1,5-benzodiazepin-2(5<i>H</i>)-one
;
_space_group_crystal_system monoclinic
_space_group_IT_number 14
_space_group_name_Hall '-P 2ybc'
_space_group_name_H-M_alt 'P 1 21/c 1'
_symmetry_space_group_name_Hall '-P 2ybc'
_symmetry_space_group_name_H-M 'P 1 21/c 1'
_atom_sites_solution_hydrogens mixed
_atom_sites_solution_primary direct
_atom_sites_solution_secondary difmap
_audit_creation_method SHELXL-2018/1
_cell_angle_alpha 90
_cell_angle_beta 96.890(2)
_cell_angle_gamma 90
_cell_formula_units_Z 4
_cell_length_a 11.4283(18)
_cell_length_b 9.2294(15)
_cell_length_c 12.3632(19)
_cell_measurement_reflns_used 9967
_cell_measurement_temperature 100(2)
_cell_measurement_theta_max 29.170
_cell_measurement_theta_min 2.756
_cell_volume 1294.6(4)
_computing_cell_refinement
;
<i>SAINT</i> (Bruker, 2016)
;
_computing_data_collection
;
<i>APEX3</i> (Bruker, 2016)
;
_computing_data_reduction
;
<i>SAINT</i> (Bruker, 2016)
;
_computing_molecular_graphics
;
<i>Mercury</i> (Macrae <i>et al.</i>, 2008)
;
_computing_publication_material
;
<i>SHELXTL</i> (Bruker, 2016)
;
_computing_structure_refinement
;
<i>SHELXL</i> (Sheldrick, 2015<i>b</i>)
;
_computing_structure_solution
;
<i>SHELXT</i> (Sheldrick, 2015<i>a</i>)
;
_diffrn_ambient_temperature 100(2)
_diffrn_detector_area_resol_mean 8.3333
_diffrn_measured_fraction_theta_full 0.994
_diffrn_measured_fraction_theta_max 0.989
_diffrn_measurement_device_type 'Bruker SMART APEX CCD'
_diffrn_measurement_method '\w and \f scans'
_diffrn_radiation_monochromator graphite
_diffrn_radiation_type MoK\a
_diffrn_radiation_wavelength 0.71073
_diffrn_reflns_av_R_equivalents 0.0455
_diffrn_reflns_limit_h_max 15
_diffrn_reflns_limit_h_min -15
_diffrn_reflns_limit_k_max 12
_diffrn_reflns_limit_k_min -12
_diffrn_reflns_limit_l_max 16
_diffrn_reflns_limit_l_min -16
_diffrn_reflns_number 44744
_diffrn_reflns_theta_full 29.000
_diffrn_reflns_theta_max 29.193
_diffrn_reflns_theta_min 1.795
_exptl_absorpt_coefficient_mu 0.079
_exptl_absorpt_correction_T_max 0.99
_exptl_absorpt_correction_T_min 0.98
_exptl_absorpt_correction_type multi-scan
_exptl_absorpt_process_details
;
(<i>TWINABS</i>; Sheldrick, 2009)
;
_exptl_crystal_colour colourless
_exptl_crystal_density_diffrn 1.243
_exptl_crystal_density_method 'not measured'
_exptl_crystal_description block
_exptl_crystal_F_000 520
_exptl_crystal_size_max 0.295
_exptl_crystal_size_mid 0.274
_exptl_crystal_size_min 0.185
_refine_diff_density_max 0.316
_refine_diff_density_min -0.236
_refine_ls_extinction_method none
_refine_ls_goodness_of_fit_ref 0.931
_refine_ls_hydrogen_treatment mixed
_refine_ls_matrix_type full
_refine_ls_number_parameters 207
_refine_ls_number_reflns 44744
_refine_ls_number_restraints 18
_refine_ls_restrained_S_all 0.932
_refine_ls_R_factor_all 0.0886
_refine_ls_R_factor_gt 0.0539
_refine_ls_shift/su_max 0.000
_refine_ls_shift/su_mean 0.000
_refine_ls_structure_factor_coef Fsqd
_refine_ls_weighting_details 'w=1/[\s^2^(Fo^2^)+(0.0804P)^2^] where P=(Fo^2^+2Fc^2^)/3'
_refine_ls_weighting_scheme calc
_refine_ls_wR_factor_gt 0.1417
_refine_ls_wR_factor_ref 0.1522
_reflns_number_gt 25002
_reflns_number_total 44744
_reflns_threshold_expression 'I > 2\s(I)'
_cod_data_source_file hb4246sup1.cif
_cod_data_source_block I
_cod_database_code 1549703
_shelx_space_group_comment
;
The symmetry employed for this shelxl refinement is uniquely defined
by the following loop, which should always be used as a source of
symmetry information in preference to the above space-group names.
They are only intended as comments.
;
_shelx_estimated_absorpt_t_min 0.977
_shelx_estimated_absorpt_t_max 0.986

loop_
_space_group_symop_operation_xyz
'x, y, z'
'-x, y+1/2, -z+1/2'
'-x, -y, -z'
'x, -y-1/2, z-1/2'

loop_
_atom_site_type_symbol
_atom_site_label
_atom_site_fract_x
_atom_site_fract_y
_atom_site_fract_z
_atom_site_U_iso_or_equiv
_atom_site_adp_type
_atom_site_calc_flag
_atom_site_occupancy
_atom_site_disorder_assembly
_atom_site_disorder_group
O O1 0.35039(10) 0.54728(14) 0.97683(10) 0.0323(4) Uani d 1 . .
N N1 0.35229(12) 0.69692(17) 0.63902(12) 0.0309(4) Uani d 0.911(2) A 1
H H1B 0.336391 0.742292 0.576378 0.037 Uiso calc 0.911(2) A 1
N N2 0.48216(12) 0.58638(16) 0.85897(12) 0.0291(4) Uani d 0.911(2) A 1
H H2 0.530411 0.528523 0.899541 0.035 Uiso calc 0.911(2) A 1
C C1 0.53237(16) 0.6625(2) 0.77215(16) 0.0264(5) Uani d 0.911(2) A 1
H H1 0.527560 0.769274 0.784632 0.032 Uiso calc 0.911(2) A 1
C C2 0.66216(17) 0.6171(3) 0.78221(19) 0.0338(7) Uani d 0.911(2) A 1
H H2A 0.702263 0.651335 0.853023 0.041 Uiso calc 0.911(2) A 1
H H2B 0.666875 0.510004 0.781610 0.041 Uiso calc 0.911(2) A 1
C C3 0.72628(18) 0.6767(3) 0.69142(18) 0.0359(6) Uani d 0.911(2) A 1
H H3A 0.809178 0.643256 0.701073 0.043 Uiso calc 0.911(2) A 1
H H3B 0.726174 0.783939 0.693833 0.043 Uiso calc 0.911(2) A 1
C C4 0.66544(18) 0.6250(3) 0.58212(19) 0.0367(6) Uani d 0.911(2) A 1
H H4A 0.668078 0.517946 0.578709 0.044 Uiso calc 0.911(2) A 1
H H4B 0.706872 0.664164 0.522574 0.044 Uiso calc 0.911(2) A 1
C C5 0.53792(17) 0.6761(2) 0.56791(17) 0.0303(6) Uani d 0.911(2) A 1
H H5A 0.498609 0.639623 0.497463 0.036 Uiso calc 0.911(2) A 1
H H5B 0.536658 0.783314 0.564929 0.036 Uiso calc 0.911(2) A 1
C C6 0.46797(16) 0.6259(2) 0.65916(16) 0.0259(5) Uani d 0.911(2) A 1
H H6 0.456677 0.518621 0.653614 0.031 Uiso calc 0.911(2) A 1
N N1A 0.35229(12) 0.69692(17) 0.63902(12) 0.0309(4) Uani d 0.089(2) A 2
H H1C 0.331921 0.683920 0.568769 0.037 Uiso calc 0.089(2) A 2
N N2A 0.48216(12) 0.58638(16) 0.85897(12) 0.0291(4) Uani d 0.089(2) A 2
H H2C 0.538385 0.583969 0.914203 0.035 Uiso calc 0.089(2) A 2
C C1A 0.5210(11) 0.5822(19) 0.7504(9) 0.0264(5) Uani d 0.089(2) A 2
H H1A 0.489134 0.492652 0.712003 0.032 Uiso calc 0.089(2) A 2
C C2A 0.6553(12) 0.573(3) 0.7681(15) 0.0338(7) Uani d 0.089(2) A 2
H H2AA 0.685897 0.652867 0.816838 0.041 Uiso calc 0.089(2) A 2
H H2AB 0.678265 0.480545 0.805409 0.041 Uiso calc 0.089(2) A 2
C C3A 0.7129(15) 0.581(2) 0.6642(16) 0.0359(6) Uani d 0.089(2) A 2
H H3AA 0.688596 0.496789 0.617389 0.043 Uiso calc 0.089(2) A 2
H H3AB 0.799659 0.578199 0.681997 0.043 Uiso calc 0.089(2) A 2
C C4A 0.6773(13) 0.720(2) 0.6032(18) 0.0367(6) Uani d 0.089(2) A 2
H H4AA 0.712770 0.723251 0.533981 0.044 Uiso calc 0.089(2) A 2
H H4AB 0.706448 0.804972 0.647678 0.044 Uiso calc 0.089(2) A 2
C C5A 0.5437(12) 0.727(3) 0.5796(14) 0.0303(6) Uani d 0.089(2) A 2
H H5AA 0.516753 0.646747 0.529269 0.036 Uiso calc 0.089(2) A 2
H H5AB 0.521217 0.819029 0.542015 0.036 Uiso calc 0.089(2) A 2
C C6A 0.4795(8) 0.7153(18) 0.6810(11) 0.0259(5) Uani d 0.089(2) A 2
H H6A 0.491302 0.805811 0.725432 0.031 Uiso calc 0.089(2) A 2
C C7 0.26759(14) 0.69980(19) 0.70681(15) 0.0251(4) Uani d 1 . .
C C8 0.27531(16) 0.65248(19) 0.81167(15) 0.0264(4) Uani d 1 . .
C C9 0.37109(15) 0.59344(19) 0.88495(15) 0.0255(4) Uani d 1 . .
C C10 0.15212(15) 0.7588(2) 0.65637(16) 0.0284(4) Uani d 1 . .
H H10 0.1482(17) 0.650(2) 0.5102(16) 0.039(6) Uiso d 1 . .
C C11 0.10522(17) 0.7196(2) 0.55146(18) 0.0376(5) Uani d 1 . .
H H11 -0.0345(19) 0.738(2) 0.4304(18) 0.052(6) Uiso d 1 . .
C C12 -0.00385(18) 0.7731(3) 0.5068(2) 0.0456(6) Uani d 1 . .
H H12 -0.1426(19) 0.906(2) 0.5324(17) 0.047(6) Uiso d 1 . .
C C13 -0.06599(18) 0.8668(3) 0.5657(2) 0.0447(6) Uani d 1 . .
H H13 -0.0647(19) 0.971(2) 0.7134(17) 0.048(6) Uiso d 1 . .
C C14 -0.02046(18) 0.9060(2) 0.6693(2) 0.0426(6) Uani d 1 . .
H H14 0.2059(16) 0.6540(19) 0.8426(14) 0.028(5) Uiso d 1 . .
C C15 0.08779(16) 0.8525(2) 0.71489(18) 0.0346(5) Uani d 1 . .
H H15 0.1212(17) 0.881(2) 0.7891(17) 0.038(6) Uiso d 1 . .

loop_
_atom_site_aniso_label
_atom_site_aniso_U_11
_atom_site_aniso_U_22
_atom_site_aniso_U_33
_atom_site_aniso_U_12
_atom_site_aniso_U_13
_atom_site_aniso_U_23
O1 0.0263(7) 0.0473(9) 0.0239(8) 0.0017(6) 0.0055(5) 0.0068(6)
N1 0.0225(8) 0.0477(10) 0.0230(9) 0.0055(7) 0.0040(7) 0.0068(7)
N2 0.0214(8) 0.0412(10) 0.0253(9) 0.0048(6) 0.0052(6) 0.0079(7)
C1 0.0227(10) 0.0308(12) 0.0265(12) -0.0013(8) 0.0063(8) 0.0017(9)
C2 0.0228(10) 0.0436(17) 0.0351(13) 0.0008(9) 0.0038(9) 0.0074(11)
C3 0.0234(10) 0.0419(15) 0.0433(15) 0.0004(9) 0.0080(10) 0.0096(11)
C4 0.0312(11) 0.0425(14) 0.0391(14) 0.0049(10) 0.0156(10) 0.0048(11)
C5 0.0284(10) 0.0371(15) 0.0265(12) 0.0026(9) 0.0087(8) 0.0015(10)
C6 0.0222(10) 0.0296(12) 0.0264(12) 0.0024(8) 0.0049(8) 0.0009(9)
N1A 0.0225(8) 0.0477(10) 0.0230(9) 0.0055(7) 0.0040(7) 0.0068(7)
N2A 0.0214(8) 0.0412(10) 0.0253(9) 0.0048(6) 0.0052(6) 0.0079(7)
C1A 0.0227(10) 0.0308(12) 0.0265(12) -0.0013(8) 0.0063(8) 0.0017(9)
C2A 0.0228(10) 0.0436(17) 0.0351(13) 0.0008(9) 0.0038(9) 0.0074(11)
C3A 0.0234(10) 0.0419(15) 0.0433(15) 0.0004(9) 0.0080(10) 0.0096(11)
C4A 0.0312(11) 0.0425(14) 0.0391(14) 0.0049(10) 0.0156(10) 0.0048(11)
C5A 0.0284(10) 0.0371(15) 0.0265(12) 0.0026(9) 0.0087(8) 0.0015(10)
C6A 0.0222(10) 0.0296(12) 0.0264(12) 0.0024(8) 0.0049(8) 0.0009(9)
C7 0.0200(8) 0.0286(10) 0.0269(11) -0.0008(7) 0.0036(7) 0.0002(8)
C8 0.0195(9) 0.0338(11) 0.0269(11) 0.0004(7) 0.0062(8) 0.0020(8)
C9 0.0224(9) 0.0303(10) 0.0241(10) -0.0008(7) 0.0048(7) -0.0018(8)
C10 0.0206(9) 0.0361(11) 0.0287(11) -0.0005(7) 0.0041(8) 0.0078(8)
C11 0.0279(10) 0.0523(14) 0.0326(13) 0.0006(9) 0.0032(9) 0.0050(10)
C12 0.0295(11) 0.0690(16) 0.0362(14) -0.0041(10) -0.0042(10) 0.0123(11)
C13 0.0202(10) 0.0603(15) 0.0533(16) 0.0024(9) 0.0036(10) 0.0244(12)
C14 0.0281(11) 0.0490(14) 0.0525(16) 0.0097(9) 0.0117(10) 0.0143(11)
C15 0.0261(10) 0.0423(12) 0.0359(13) 0.0037(8) 0.0054(9) 0.0068(9)

loop_
_atom_type_symbol
_atom_type_description
_atom_type_scat_dispersion_real
_atom_type_scat_dispersion_imag
_atom_type_scat_source
C C 0.0033 0.0016 'International Tables Vol C Tables 4.2.6.8 and 6.1.1.4'
H H 0.0000 0.0000 'International Tables Vol C Tables 4.2.6.8 and 6.1.1.4'
N N 0.0061 0.0033 'International Tables Vol C Tables 4.2.6.8 and 6.1.1.4'
O O 0.0106 0.0060 'International Tables Vol C Tables 4.2.6.8 and 6.1.1.4'

loop_
_geom_angle_atom_site_label_1
_geom_angle_atom_site_label_2
_geom_angle_atom_site_label_3
_geom_angle
C7 N1 C6 126.79(15)
C7 N1 H1B 116.6
C6 N1 H1B 116.6
C9 N2 C1 128.15(15)
C9 N2 H2 115.9
C1 N2 H2 115.9
N2 C1 C2 105.75(16)
N2 C1 C6 112.07(16)
C2 C1 C6 111.55(16)
N2 C1 H1 109.1
C2 C1 H1 109.1
C6 C1 H1 109.1
C3 C2 C1 112.96(18)
C3 C2 H2A 109.0
C1 C2 H2A 109.0
C3 C2 H2B 109.0
C1 C2 H2B 109.0
H2A C2 H2B 107.8
C2 C3 C4 109.52(18)
C2 C3 H3A 109.8
C4 C3 H3A 109.8
C2 C3 H3B 109.8
C4 C3 H3B 109.8
H3A C3 H3B 108.2
C3 C4 C5 109.57(18)
C3 C4 H4A 109.8
C5 C4 H4A 109.8
C3 C4 H4B 109.8
C5 C4 H4B 109.8
H4A C4 H4B 108.2
C4 C5 C6 113.50(18)
C4 C5 H5A 108.9
C6 C5 H5A 108.9
C4 C5 H5B 108.9
C6 C5 H5B 108.9
H5A C5 H5B 107.7
N1 C6 C5 106.19(15)
N1 C6 C1 112.28(15)
C5 C6 C1 111.59(16)
N1 C6 H6 108.9
C5 C6 H6 108.9
C1 C6 H6 108.9
C7 N1A C6A 121.4(6)
C7 N1A H1C 119.3
C6A N1A H1C 119.3
C9 N2A C1A 128.1(5)
C9 N2A H2C 115.9
C1A N2A H2C 115.9
N2A C1A C2A 106.3(9)
N2A C1A C6A 112.5(10)
C2A C1A C6A 111.2(11)
N2A C1A H1A 108.9
C2A C1A H1A 108.9
C6A C1A H1A 108.9
C3A C2A C1A 114.1(12)
C3A C2A H2AA 108.7
C1A C2A H2AA 108.7
C3A C2A H2AB 108.7
C1A C2A H2AB 108.7
H2AA C2A H2AB 107.6
C2A C3A C4A 110.2(12)
C2A C3A H3AA 109.6
C4A C3A H3AA 109.6
C2A C3A H3AB 109.6
C4A C3A H3AB 109.6
H3AA C3A H3AB 108.1
C3A C4A C5A 109.3(12)
C3A C4A H4AA 109.8
C5A C4A H4AA 109.8
C3A C4A H4AB 109.8
C5A C4A H4AB 109.8
H4AA C4A H4AB 108.3
C4A C5A C6A 114.2(11)
C4A C5A H5AA 108.7
C6A C5A H5AA 108.7
C4A C5A H5AB 108.7
C6A C5A H5AB 108.7
H5AA C5A H5AB 107.6
N1A C6A C5A 105.4(9)
N1A C6A C1A 108.9(10)
C5A C6A C1A 111.4(11)
N1A C6A H6A 110.3
C5A C6A H6A 110.3
C1A C6A H6A 110.3
N1A C7 C8 127.86(16)
N1 C7 C8 127.86(16)
N1A C7 C10 114.21(15)
N1 C7 C10 114.21(15)
C8 C7 C10 117.90(15)
C7 C8 C9 132.66(17)
C7 C8 H14 115.5(11)
C9 C8 H14 111.8(11)
O1 C9 N2A 118.81(16)
O1 C9 N2 118.81(16)
O1 C9 C8 118.89(16)
N2A C9 C8 122.30(16)
N2 C9 C8 122.30(16)
C11 C10 C15 118.54(18)
C11 C10 C7 121.13(17)
C15 C10 C7 120.31(18)
C10 C11 C12 120.3(2)
C10 C11 H10 119.4(11)
C12 C11 H10 120.2(11)
C13 C12 C11 120.4(2)
C13 C12 H11 123.1(12)
C11 C12 H11 116.5(12)
C14 C13 C12 119.7(2)
C14 C13 H12 120.5(12)
C12 C13 H12 119.8(12)
C13 C14 C15 120.4(2)
C13 C14 H13 120.9(12)
C15 C14 H13 118.7(13)
C14 C15 C10 120.7(2)
C14 C15 H15 120.5(11)
C10 C15 H15 118.8(11)

loop_
_geom_bond_atom_site_label_1
_geom_bond_atom_site_label_2
_geom_bond_distance
O1 C9 1.262(2)
N1 C7 1.354(2)
N1 C6 1.470(2)
N1 H1B 0.8800
N2 C9 1.348(2)
N2 C1 1.457(2)
N2 H2 0.8800
C1 C2 1.532(3)
C1 C6 1.536(3)
C1 H1 1.0000
C2 C3 1.515(3)
C2 H2A 0.9900
C2 H2B 0.9900
C3 C4 1.520(3)
C3 H3A 0.9900
C3 H3B 0.9900
C4 C5 1.522(3)
C4 H4A 0.9900
C4 H4B 0.9900
C5 C6 1.531(3)
C5 H5A 0.9900
C5 H5B 0.9900
C6 H6 1.0000
N1A C7 1.354(2)
N1A C6A 1.494(9)
N1A H1C 0.8800
N2A C9 1.348(2)
N2A C1A 1.464(9)
N2A H2C 0.8800
C1A C2A 1.526(10)
C1A C6A 1.541(10)
C1A H1A 1.0000
C2A C3A 1.514(10)
C2A H2AA 0.9900
C2A H2AB 0.9900
C3A C4A 1.519(10)
C3A H3AA 0.9900
C3A H3AB 0.9900
C4A C5A 1.521(10)
C4A H4AA 0.9900
C4A H4AB 0.9900
C5A C6A 1.529(10)
C5A H5AA 0.9900
C5A H5AB 0.9900
C6A H6A 1.0000
C7 C8 1.361(2)
C7 C10 1.493(2)
C8 C9 1.441(2)
C8 H14 0.922(18)
C10 C11 1.391(3)
C10 C15 1.392(3)
C11 C12 1.392(3)
C11 H10 0.99(2)
C12 C13 1.381(3)
C12 H11 1.02(2)
C13 C14 1.372(3)
C13 H12 0.99(2)
C14 C15 1.388(3)
C14 H13 0.99(2)
C15 H15 0.99(2)

loop_
_geom_hbond_atom_site_label_D
_geom_hbond_atom_site_label_H
_geom_hbond_atom_site_label_A
_geom_hbond_site_symmetry_A
_geom_hbond_distance_DH
_geom_hbond_distance_HA
_geom_hbond_distance_DA
_geom_hbond_angle_DHA
_geom_hbond_publ_flag
N1 H1B O1 4_575 0.88 2.32 3.096(2) 148 yes
N2 H2 O1 3_667 0.88 2.04 2.8936(19) 162 yes

loop_
_geom_torsion_atom_site_label_1
_geom_torsion_atom_site_label_2
_geom_torsion_atom_site_label_3
_geom_torsion_atom_site_label_4
_geom_torsion
C9 N2 C1 C2 178.49(18)
C9 N2 C1 C6 -59.8(3)
N2 C1 C2 C3 175.09(18)
C6 C1 C2 C3 53.0(3)
C1 C2 C3 C4 -58.6(3)
C2 C3 C4 C5 59.2(2)
C3 C4 C5 C6 -57.0(2)
C7 N1 C6 C5 -170.40(17)
C7 N1 C6 C1 -48.2(2)
C4 C5 C6 N1 174.11(17)
C4 C5 C6 C1 51.5(2)
N2 C1 C6 N1 74.5(2)
C2 C1 C6 N1 -167.09(16)
N2 C1 C6 C5 -166.35(16)
C2 C1 C6 C5 -48.0(2)
C9 N2A C1A C2A -179.4(11)
C9 N2A C1A C6A 58.6(15)
N2A C1A C2A C3A -174.7(17)
C6A C1A C2A C3A -52(2)
C1A C2A C3A C4A 57(2)
C2A C3A C4A C5A -57(2)
C3A C4A C5A C6A 57(2)
C7 N1A C6A C5A -172.4(10)
C7 N1A C6A C1A 67.9(12)
C4A C5A C6A N1A -170.1(15)
C4A C5A C6A C1A -52(2)
N2A C1A C6A N1A -77.3(15)
C2A C1A C6A N1A 163.6(13)
N2A C1A C6A C5A 166.9(13)
C2A C1A C6A C5A 47.7(17)
C6A N1A C7 C8 -33.3(8)
C6A N1A C7 C10 148.6(7)
C6 N1 C7 C8 7.9(3)
C6 N1 C7 C10 -170.20(17)
N1A C7 C8 C9 3.5(3)
N1 C7 C8 C9 3.5(3)
C10 C7 C8 C9 -178.47(19)
C1A N2A C9 O1 155.9(9)
C1A N2A C9 C8 -24.4(9)
C1 N2 C9 O1 -163.67(18)
C1 N2 C9 C8 16.0(3)
C7 C8 C9 O1 -174.44(19)
C7 C8 C9 N2A 5.9(3)
C7 C8 C9 N2 5.9(3)
N1A C7 C10 C11 43.1(2)
N1 C7 C10 C11 43.1(2)
C8 C7 C10 C11 -135.20(19)
N1A C7 C10 C15 -138.29(18)
N1 C7 C10 C15 -138.29(18)
C8 C7 C10 C15 43.4(2)
C15 C10 C11 C12 -0.2(3)
C7 C10 C11 C12 178.49(18)
C10 C11 C12 C13 0.7(3)
C11 C12 C13 C14 -0.7(3)
C12 C13 C14 C15 0.3(3)
C13 C14 C15 C10 0.3(3)
C11 C10 C15 C14 -0.3(3)
C7 C10 C15 C14 -178.97(18)

_cod_database_fobs_code 1549703
